data_7046512
loop_
_publ_author_name
'Shiga, Takuya'
'Kumamaru, Rina'
'Newton, Graham N.'
'Oshio, Hiroki'

_publ_section_title
;
 Cobalt complexes with redox-active anthraquinone-type ligands.
;
_journal_issue 23
_journal_name_full 'Dalton transactions (Cambridge, England : 2003)'
_journal_page_first 7804
_journal_page_last 7811
_journal_paper_doi 10.1039/c8dt00586a
_journal_volume 47
_journal_year 2018
_chemical_formula_moiety 'C44 H28 Co N6 O4'
_chemical_formula_sum 'C44 H28 Co N6 O4'
_chemical_formula_weight 763.65
_space_group_IT_number 2
_space_group_name_Hall '-P 1'
_space_group_name_H-M_alt 'P -1'
_symmetry_cell_setting triclinic
_symmetry_space_group_name_Hall '-P 1'
_symmetry_space_group_name_H-M 'P -1'
_atom_sites_solution_hydrogens geom
_atom_sites_solution_primary direct
_atom_sites_solution_secondary difmap
_audit_creation_method SHELXL-97
_audit_update_record
;
2018-02-12 deposited with the CCDC.
2018-05-14 downloaded from the CCDC.
;
_cell_angle_alpha 97.909(7)
_cell_angle_beta 91.932(6)
_cell_angle_gamma 92.549(6)
_cell_formula_units_Z 2
_cell_length_a 10.334(4)
_cell_length_b 11.306(4)
_cell_length_c 14.456(6)
_cell_measurement_reflns_used 544
_cell_measurement_temperature 100(2)
_cell_measurement_theta_max 20.06
_cell_measurement_theta_min 2.39
_cell_volume 1669.9(11)
_computing_cell_refinement 'Bruker SAINT'
_computing_data_collection 'Bruker APEX2'
_computing_data_reduction 'Bruker SAINT'
_computing_molecular_graphics 'Bruker SHELXTL'
_computing_publication_material 'Bruker SHELXTL'
_computing_structure_refinement 'SHELXL-2013 (Sheldrick 2013)'
_computing_structure_solution 'SHELXS-97 (Sheldrick 2008)'
_diffrn_ambient_temperature 100(2)
_diffrn_detector_area_resol_mean 8.366
_diffrn_measured_fraction_theta_full 0.955
_diffrn_measured_fraction_theta_max 0.955
_diffrn_measurement_device_type 'Bruker APEX-II CCD'
_diffrn_measurement_method '\f and \w scans'
_diffrn_radiation_monochromator graphite
_diffrn_radiation_source 'fine-focus sealed tube'
_diffrn_radiation_type MoK\a
_diffrn_radiation_wavelength 0.71073
_diffrn_reflns_av_R_equivalents 0.0989
_diffrn_reflns_av_sigmaI/netI 0.2938
_diffrn_reflns_limit_h_max 13
_diffrn_reflns_limit_h_min -11
_diffrn_reflns_limit_k_max 9
_diffrn_reflns_limit_k_min -14
_diffrn_reflns_limit_l_max 18
_diffrn_reflns_limit_l_min -18
_diffrn_reflns_number 9679
_diffrn_reflns_theta_full 27.50
_diffrn_reflns_theta_max 27.50
_diffrn_reflns_theta_min 1.42
_exptl_absorpt_coefficient_mu 0.573
_exptl_absorpt_correction_T_max 0.9719
_exptl_absorpt_correction_T_min 0.8941
_exptl_absorpt_correction_type empirical
_exptl_absorpt_process_details SADABS
_exptl_crystal_colour 'dark brown'
_exptl_crystal_density_diffrn 1.519
_exptl_crystal_density_method 'not measured'
_exptl_crystal_description plates
_exptl_crystal_F_000 786
_exptl_crystal_size_max 0.20
_exptl_crystal_size_mid 0.10
_exptl_crystal_size_min 0.05
_refine_diff_density_max 0.620
_refine_diff_density_min -0.675
_refine_diff_density_rms 0.115
_refine_ls_extinction_method none
_refine_ls_goodness_of_fit_ref 1.092
_refine_ls_hydrogen_treatment mixed
_refine_ls_matrix_type full
_refine_ls_number_parameters 500
_refine_ls_number_reflns 7347
_refine_ls_number_restraints 0
_refine_ls_restrained_S_all 1.092
_refine_ls_R_factor_all 0.2426
_refine_ls_R_factor_gt 0.0887
_refine_ls_shift/su_max 0.000
_refine_ls_shift/su_mean 0.000
_refine_ls_structure_factor_coef Fsqd
_refine_ls_weighting_details 'calc w=1/[\s^2^(Fo^2^)+(0.1000P)^2^+0.0000P] where P=(Fo^2^+2Fc^2^)/3'
_refine_ls_weighting_scheme calc
_refine_ls_wR_factor_gt 0.1894
_refine_ls_wR_factor_ref 0.2648
_reflns_number_gt 3159
_reflns_number_total 7347
_reflns_threshold_expression >2sigma(I)
_cod_data_source_file c8dt00586a2.cif
_cod_data_source_block Comp2_[Co(L2)2]
_cod_depositor_comments
;
The following automatic conversions were performed:

'_symmetry_cell_setting' value 'Triclinic' changed to 'triclinic'
according to
/home/data/users/saulius/crontab/automatic-downloads/rss-feeds/RSC/lib/dictionaries/cif_core.dic
dictionary named 'cif_core.dic' version 2.4.2 from 2011-04-26.

Automatic conversion script
Id: cif_fix_values 4973 2017-02-22 13:04:09Z antanas 

 Adding full bibliography for 7046510--7046515.cif.
;
_cod_database_code 7046512

loop_
_symmetry_equiv_pos_as_xyz
'x, y, z'
'-x, -y, -z'

loop_
_atom_site_label
_atom_site_type_symbol
_atom_site_fract_x
_atom_site_fract_y
_atom_site_fract_z
_atom_site_U_iso_or_equiv
_atom_site_adp_type
_atom_site_occupancy
_atom_site_symmetry_multiplicity
_atom_site_calc_flag
_atom_site_refinement_flags
Co1 Co 0.76643(9) 0.68261(9) 0.74484(6) 0.0254(3) Uani 1 1 d .
N1 N 0.7296(5) 0.6721(5) 0.6095(4) 0.0238(16) Uani 1 1 d .
N2 N 0.6817(5) 0.5711(6) 0.4639(4) 0.0279(17) Uani 1 1 d .
N3 N 0.6850(5) 0.4891(6) 0.6982(4) 0.0256(16) Uani 1 1 d .
N4 N 0.7923(5) 0.7102(5) 0.8822(4) 0.0199(15) Uani 1 1 d .
N5 N 0.9116(5) 0.7039(5) 1.0163(4) 0.0225(15) Uani 1 1 d .
N6 N 0.9747(5) 0.6305(5) 0.7700(4) 0.0246(16) Uani 1 1 d .
O1 O 0.8344(5) 0.8713(5) 0.7266(4) 0.0302(14) Uani 1 1 d .
O2 O 0.8717(5) 1.1083(5) 0.4299(4) 0.0399(16) Uani 1 1 d .
O3 O 0.5644(4) 0.7600(4) 0.7881(3) 0.0281(13) Uani 1 1 d .
O4 O 0.3672(5) 0.9191(5) 1.1220(3) 0.0355(15) Uani 1 1 d .
C1 C 0.7519(6) 0.7503(8) 0.5468(5) 0.026(2) Uani 1 1 d .
C2 C 0.7976(6) 0.8693(7) 0.5641(5) 0.0249(19) Uani 1 1 d .
C3 C 0.8358(6) 0.9259(7) 0.6588(5) 0.0215(19) Uani 1 1 d .
C4 C 0.8753(6) 1.0553(7) 0.6707(5) 0.0230(19) Uani 1 1 d .
C5 C 0.9024(7) 1.1149(7) 0.7604(5) 0.028(2) Uani 1 1 d .
H5 H 0.8951 1.0728 0.8127 0.034 Uiso 1 1 calc R
C6 C 0.9399(6) 1.2352(7) 0.7739(5) 0.029(2) Uani 1 1 d .
H6 H 0.9576 1.2764 0.8352 0.035 Uiso 1 1 calc R
C7 C 0.9513(7) 1.2947(7) 0.6971(5) 0.028(2) Uani 1 1 d .
H7 H 0.9776 1.3772 0.7057 0.033 Uiso 1 1 calc R
C8 C 0.9249(6) 1.2356(7) 0.6074(5) 0.030(2) Uani 1 1 d .
H8 H 0.9336 1.2779 0.5554 0.036 Uiso 1 1 calc R
C9 C 0.8862(6) 1.1163(7) 0.5932(5) 0.028(2) Uani 1 1 d .
C10 C 0.8571(7) 1.0549(7) 0.4968(6) 0.030(2) Uani 1 1 d .
C11 C 0.8102(6) 0.9268(7) 0.4851(5) 0.026(2) Uani 1 1 d .
C12 C 0.7778(6) 0.8698(7) 0.3945(5) 0.030(2) Uani 1 1 d .
H12 H 0.7853 0.9133 0.3430 0.036 Uiso 1 1 calc R
C13 C 0.7344(7) 0.7490(7) 0.3792(5) 0.030(2) Uani 1 1 d .
H13 H 0.7145 0.7096 0.3177 0.036 Uiso 1 1 calc R
C14 C 0.7212(6) 0.6883(7) 0.4558(5) 0.024(2) Uani 1 1 d .
C15 C 0.6895(6) 0.5689(7) 0.5556(4) 0.0202(18) Uani 1 1 d .
C16 C 0.6618(6) 0.4668(7) 0.6050(5) 0.026(2) Uani 1 1 d .
C17 C 0.6618(6) 0.3974(7) 0.7484(5) 0.028(2) Uani 1 1 d .
C18 C 0.6201(6) 0.2840(7) 0.7053(5) 0.028(2) Uani 1 1 d .
H18 H 0.6061 0.2218 0.7424 0.034 Uiso 1 1 calc R
C19 C 0.5981(7) 0.2595(8) 0.6079(6) 0.032(2) Uani 1 1 d .
C20 C 0.6207(6) 0.3544(8) 0.5569(6) 0.032(2) Uani 1 1 d .
H20 H 0.6083 0.3429 0.4908 0.039 Uiso 1 1 calc R
C21 C 0.6865(8) 0.4209(7) 0.8519(5) 0.036(2) Uani 1 1 d .
H21 H 0.7799 0.4333 0.8660 0.054 Uiso 1 1 calc R
H21A H 0.6531 0.3523 0.8802 0.054 Uiso 1 1 calc R
H21B H 0.6426 0.4926 0.8775 0.054 Uiso 1 1 calc R
C22 C 0.5571(8) 0.1375(7) 0.5583(6) 0.046(3) Uani 1 1 d .
H22 H 0.4721 0.1404 0.5268 0.069 Uiso 1 1 calc R
H22A H 0.5517 0.0809 0.6038 0.069 Uiso 1 1 calc R
H22B H 0.6208 0.1116 0.5120 0.069 Uiso 1 1 calc R
C23 C 0.7192(6) 0.7543(6) 0.9538(5) 0.0221(18) Uani 1 1 d .
C24 C 0.5934(6) 0.7953(6) 0.9526(4) 0.0210(18) Uani 1 1 d .
C25 C 0.5195(6) 0.7980(6) 0.8645(4) 0.0230(19) Uani 1 1 d .
C26 C 0.3867(6) 0.8426(6) 0.8700(5) 0.0243(19) Uani 1 1 d .
C27 C 0.3118(7) 0.8463(7) 0.7883(5) 0.028(2) Uani 1 1 d .
H27 H 0.3473 0.8242 0.7290 0.034 Uiso 1 1 calc R
C28 C 0.1848(7) 0.8826(7) 0.7941(5) 0.032(2) Uani 1 1 d .
H28 H 0.1336 0.8837 0.7385 0.038 Uiso 1 1 calc R
C29 C 0.1328(7) 0.9169(7) 0.8796(5) 0.030(2) Uani 1 1 d .
H29 H 0.0453 0.9394 0.8826 0.036 Uiso 1 1 calc R
C30 C 0.2075(7) 0.9188(6) 0.9616(5) 0.029(2) Uani 1 1 d .
H30 H 0.1728 0.9465 1.0203 0.035 Uiso 1 1 calc R
C31 C 0.3351(6) 0.8794(7) 0.9575(5) 0.0261(19) Uani 1 1 d .
C32 C 0.4114(6) 0.8826(6) 1.0466(5) 0.0242(19) Uani 1 1 d .
C33 C 0.5440(7) 0.8361(6) 1.0412(5) 0.0245(18) Uani 1 1 d .
C34 C 0.6189(7) 0.8350(6) 1.1241(4) 0.0252(19) Uani 1 1 d .
H34 H 0.5833 0.8633 1.1823 0.030 Uiso 1 1 calc R
C35 C 0.7404(7) 0.7946(6) 1.1233(5) 0.0252(19) Uani 1 1 d .
H35 H 0.7897 0.7958 1.1801 0.030 Uiso 1 1 calc R
C36 C 0.7929(6) 0.7507(6) 1.0375(4) 0.0224(18) Uani 1 1 d .
C37 C 0.9043(6) 0.6824(6) 0.9234(5) 0.0201(17) Uani 1 1 d .
C38 C 1.0045(6) 0.6342(6) 0.8639(5) 0.0212(18) Uani 1 1 d .
C39 C 1.0672(6) 0.5963(6) 0.7097(4) 0.0217(18) Uani 1 1 d .
C40 C 1.1876(6) 0.5617(6) 0.7398(5) 0.0234(18) Uani 1 1 d .
H40 H 1.2500 0.5374 0.6952 0.028 Uiso 1 1 calc R
C41 C 1.2175(7) 0.5625(6) 0.8349(5) 0.0258(19) Uani 1 1 d .
C42 C 1.1220(6) 0.6000(6) 0.8965(5) 0.0216(18) Uani 1 1 d .
H42 H 1.1380 0.6022 0.9618 0.026 Uiso 1 1 calc R
C43 C 1.0365(7) 0.5980(7) 0.6082(5) 0.029(2) Uani 1 1 d .
H43 H 0.9591 0.5461 0.5887 0.044 Uiso 1 1 calc R
H43A H 1.1099 0.5690 0.5718 0.044 Uiso 1 1 calc R
H43B H 1.0205 0.6799 0.5975 0.044 Uiso 1 1 calc R
C44 C 1.3443(6) 0.5237(7) 0.8685(5) 0.031(2) Uani 1 1 d .
H44 H 1.3338 0.4418 0.8832 0.046 Uiso 1 1 calc R
H44A H 1.3751 0.5773 0.9248 0.046 Uiso 1 1 calc R
H44B H 1.4075 0.5264 0.8197 0.046 Uiso 1 1 calc R

loop_
_atom_site_aniso_label
_atom_site_aniso_U_11
_atom_site_aniso_U_22
_atom_site_aniso_U_33
_atom_site_aniso_U_23
_atom_site_aniso_U_13
_atom_site_aniso_U_12
Co1 0.0354(6) 0.0226(7) 0.0162(5) -0.0015(4) -0.0030(4) -0.0024(4)
N1 0.031(3) 0.017(4) 0.021(3) -0.005(3) -0.004(2) 0.002(3)
N2 0.036(3) 0.030(4) 0.016(3) -0.001(3) -0.002(2) -0.002(3)
N3 0.029(3) 0.020(4) 0.029(4) 0.009(3) -0.004(3) 0.004(3)
N4 0.024(3) 0.019(4) 0.015(3) -0.003(3) 0.000(2) -0.001(2)
N5 0.030(3) 0.020(4) 0.018(3) 0.003(3) 0.001(2) -0.006(3)
N6 0.036(3) 0.022(4) 0.016(3) 0.003(3) 0.004(2) -0.004(3)
O1 0.049(3) 0.023(4) 0.018(3) 0.001(3) -0.002(2) -0.005(2)
O2 0.060(4) 0.034(4) 0.025(3) 0.005(3) -0.001(3) -0.010(3)
O3 0.033(3) 0.028(3) 0.022(3) 0.001(2) -0.001(2) 0.001(2)
O4 0.039(3) 0.043(4) 0.023(3) -0.004(3) 0.006(2) -0.001(3)
C1 0.025(4) 0.035(6) 0.019(4) 0.003(4) -0.002(3) -0.002(3)
C2 0.030(4) 0.023(5) 0.021(4) 0.003(4) 0.002(3) -0.002(3)
C3 0.024(3) 0.020(5) 0.020(4) 0.001(4) -0.002(3) 0.004(3)
C4 0.026(3) 0.025(5) 0.019(4) 0.006(4) 0.000(3) -0.002(3)
C5 0.037(4) 0.021(5) 0.025(4) 0.002(4) -0.004(3) 0.002(3)
C6 0.029(4) 0.038(6) 0.018(4) -0.003(4) -0.006(3) 0.001(3)
C7 0.035(4) 0.011(5) 0.035(5) 0.001(4) 0.001(3) 0.000(3)
C8 0.032(4) 0.029(5) 0.028(4) 0.001(4) 0.001(3) -0.001(3)
C9 0.028(4) 0.027(5) 0.026(4) -0.003(4) 0.002(3) -0.003(3)
C10 0.039(4) 0.026(5) 0.024(4) 0.004(4) 0.004(3) -0.001(4)
C11 0.032(4) 0.026(5) 0.020(4) -0.001(4) 0.006(3) 0.008(3)
C12 0.032(4) 0.032(5) 0.023(4) -0.004(4) 0.000(3) 0.000(3)
C13 0.045(4) 0.033(5) 0.009(4) -0.008(4) -0.002(3) 0.001(4)
C14 0.018(3) 0.034(5) 0.016(4) -0.009(4) -0.002(3) 0.000(3)
C15 0.029(4) 0.020(5) 0.011(3) 0.006(3) -0.004(3) 0.003(3)
C16 0.028(4) 0.024(5) 0.027(4) 0.005(4) 0.000(3) -0.003(3)
C17 0.020(3) 0.027(5) 0.036(5) -0.001(4) 0.001(3) 0.002(3)
C18 0.031(4) 0.024(5) 0.031(4) 0.011(4) 0.001(3) -0.005(3)
C19 0.026(4) 0.027(5) 0.041(5) 0.001(4) -0.007(3) -0.007(4)
C20 0.025(4) 0.041(6) 0.030(4) -0.002(4) -0.004(3) 0.003(4)
C21 0.051(5) 0.025(5) 0.032(5) 0.009(4) 0.000(4) 0.000(4)
C22 0.045(5) 0.027(5) 0.059(6) -0.012(5) -0.011(4) -0.008(4)
C23 0.034(4) 0.014(4) 0.018(4) 0.002(3) 0.000(3) 0.000(3)
C24 0.031(4) 0.010(4) 0.021(4) 0.001(3) 0.001(3) 0.000(3)
C25 0.031(4) 0.017(4) 0.019(4) -0.003(3) 0.002(3) -0.008(3)
C26 0.030(4) 0.016(4) 0.025(4) 0.000(3) -0.003(3) -0.009(3)
C27 0.038(4) 0.022(5) 0.026(4) 0.007(4) 0.002(3) 0.000(3)
C28 0.038(4) 0.023(5) 0.036(5) 0.012(4) -0.007(3) -0.002(4)
C29 0.038(4) 0.020(5) 0.034(4) 0.012(4) 0.002(3) 0.001(3)
C30 0.039(4) 0.014(4) 0.034(4) 0.003(4) 0.013(3) 0.000(3)
C31 0.029(4) 0.021(5) 0.029(4) 0.002(3) 0.005(3) -0.001(3)
C32 0.032(4) 0.018(5) 0.021(4) 0.002(3) -0.003(3) 0.001(3)
C33 0.034(4) 0.015(4) 0.025(4) 0.006(3) 0.003(3) -0.005(3)
C34 0.040(4) 0.021(5) 0.014(4) -0.002(3) 0.008(3) -0.002(3)
C35 0.046(4) 0.018(5) 0.013(4) 0.006(3) 0.002(3) -0.001(4)
C36 0.032(4) 0.017(4) 0.018(4) 0.002(3) 0.002(3) -0.004(3)
C37 0.027(4) 0.012(4) 0.022(4) 0.005(3) -0.002(3) -0.003(3)
C38 0.025(3) 0.018(4) 0.021(4) 0.001(3) 0.001(3) -0.002(3)
C39 0.029(4) 0.016(4) 0.018(4) -0.003(3) 0.002(3) -0.002(3)
C40 0.031(4) 0.010(4) 0.028(4) 0.002(3) -0.002(3) -0.002(3)
C41 0.033(4) 0.014(4) 0.028(4) -0.001(3) -0.010(3) -0.001(3)
C42 0.035(4) 0.015(4) 0.015(4) 0.004(3) -0.006(3) -0.002(3)
C43 0.037(4) 0.026(5) 0.023(4) 0.000(4) 0.002(3) 0.001(4)
C44 0.029(4) 0.020(5) 0.042(5) 0.003(4) -0.001(3) 0.003(3)

loop_
_atom_type_symbol
_atom_type_description
_atom_type_scat_dispersion_real
_atom_type_scat_dispersion_imag
_atom_type_scat_source
C C 0.0033 0.0016 'International Tables Vol C Tables 4.2.6.8 and 6.1.1.4'
H H 0.0000 0.0000 'International Tables Vol C Tables 4.2.6.8 and 6.1.1.4'
N N 0.0061 0.0033 'International Tables Vol C Tables 4.2.6.8 and 6.1.1.4'
O O 0.0106 0.0060 'International Tables Vol C Tables 4.2.6.8 and 6.1.1.4'
Co Co 0.3494 0.9721 'International Tables Vol C Tables 4.2.6.8 and 6.1.1.4'

loop_
_geom_angle_atom_site_label_1
_geom_angle_atom_site_label_2
_geom_angle_atom_site_label_3
_geom_angle
N1 Co1 N4 173.4(3)
N1 Co1 O1 81.6(2)
N4 Co1 O1 94.1(2)
N1 Co1 N6 109.0(2)
N4 Co1 N6 76.1(2)
O1 Co1 N6 91.6(2)
N1 Co1 N3 74.8(2)
N4 Co1 N3 109.4(2)
O1 Co1 N3 156.4(2)
N6 Co1 N3 95.0(2)
N1 Co1 O3 95.1(2)
N4 Co1 O3 79.61(19)
O1 Co1 O3 87.66(18)
N6 Co1 O3 155.53(17)
N3 Co1 O3 95.33(18)
C15 N1 C1 104.1(6)
C15 N1 Co1 122.7(6)
C1 N1 Co1 132.6(4)
C15 N2 C14 103.1(6)
C16 N3 C17 117.4(6)
C16 N3 Co1 111.8(5)
C17 N3 Co1 130.8(4)
C37 N4 C23 104.9(5)
C37 N4 Co1 120.6(4)
C23 N4 Co1 134.5(5)
C37 N5 C36 102.8(5)
C39 N6 C38 117.6(6)
C39 N6 Co1 131.1(5)
C38 N6 Co1 111.3(4)
C3 O1 Co1 132.9(4)
C25 O3 Co1 133.1(4)
N1 C1 C2 128.6(6)
N1 C1 C14 107.7(7)
C2 C1 C14 123.6(8)
C1 C2 C11 115.4(6)
C1 C2 C3 121.1(7)
C11 C2 C3 123.4(7)
O1 C3 C2 122.7(7)
O1 C3 C4 120.5(6)
C2 C3 C4 116.8(7)
C5 C4 C9 120.3(7)
C5 C4 C3 118.8(7)
C9 C4 C3 120.9(6)
C6 C5 C4 120.2(8)
C6 C5 H5 119.9
C4 C5 H5 119.9
C7 C6 C5 119.1(6)
C7 C6 H6 120.4
C5 C6 H6 120.4
C6 C7 C8 120.8(7)
C6 C7 H7 119.6
C8 C7 H7 119.6
C9 C8 C7 120.6(8)
C9 C8 H8 119.7
C7 C8 H8 119.7
C8 C9 C4 118.9(6)
C8 C9 C10 119.8(8)
C4 C9 C10 121.4(7)
O2 C10 C9 120.5(7)
O2 C10 C11 121.6(7)
C9 C10 C11 117.9(8)
C2 C11 C12 122.7(7)
C2 C11 C10 119.2(6)
C12 C11 C10 118.1(8)
C11 C12 C13 120.6(8)
C11 C12 H12 119.7
C13 C12 H12 119.7
C14 C13 C12 118.6(6)
C14 C13 H13 120.7
C12 C13 H13 120.7
C13 C14 N2 132.4(6)
C13 C14 C1 119.0(7)
N2 C14 C1 108.5(7)
N2 C15 N1 116.6(7)
N2 C15 C16 127.4(6)
N1 C15 C16 116.0(6)
N3 C16 C20 124.0(8)
N3 C16 C15 114.4(6)
C20 C16 C15 121.5(7)
N3 C17 C18 121.6(7)
N3 C17 C21 118.0(6)
C18 C17 C21 120.3(8)
C17 C18 C19 121.3(8)
C17 C18 H18 119.4
C19 C18 H18 119.4
C20 C19 C18 116.8(7)
C20 C19 C22 120.2(7)
C18 C19 C22 123.0(9)
C19 C20 C16 118.9(7)
C19 C20 H20 120.6
C16 C20 H20 120.6
C17 C21 H21 109.5
C17 C21 H21A 109.5
H21 C21 H21A 109.5
C17 C21 H21B 109.5
H21 C21 H21B 109.5
H21A C21 H21B 109.5
C19 C22 H22 109.5
C19 C22 H22A 109.5
H22 C22 H22A 109.5
C19 C22 H22B 109.5
H22 C22 H22B 109.5
H22A C22 H22B 109.5
N4 C23 C24 130.0(6)
N4 C23 C36 107.2(6)
C24 C23 C36 122.8(6)
C23 C24 C33 115.9(6)
C23 C24 C25 121.5(6)
C33 C24 C25 122.7(6)
O3 C25 C24 121.3(6)
O3 C25 C26 121.0(6)
C24 C25 C26 117.7(5)
C27 C26 C31 119.8(6)
C27 C26 C25 120.1(6)
C31 C26 C25 120.1(6)
C28 C27 C26 119.7(6)
C28 C27 H27 120.1
C26 C27 H27 120.1
C29 C28 C27 120.8(7)
C29 C28 H28 119.6
C27 C28 H28 119.6
C28 C29 C30 120.3(7)
C28 C29 H29 119.8
C30 C29 H29 119.8
C29 C30 C31 119.8(6)
C29 C30 H30 120.1
C31 C30 H30 120.1
C26 C31 C30 119.4(7)
C26 C31 C32 122.5(6)
C30 C31 C32 118.0(6)
O4 C32 C31 121.9(6)
O4 C32 C33 120.8(6)
C31 C32 C33 117.3(6)
C34 C33 C24 121.1(6)
C34 C33 C32 119.3(6)
C24 C33 C32 119.6(6)
C35 C34 C33 121.8(6)
C35 C34 H34 119.1
C33 C34 H34 119.1
C34 C35 C36 119.4(6)
C34 C35 H35 120.3
C36 C35 H35 120.3
N5 C36 C35 131.6(6)
N5 C36 C23 109.4(5)
C35 C36 C23 119.0(6)
N5 C37 N4 115.8(6)
N5 C37 C38 126.2(6)
N4 C37 C38 118.0(6)
N6 C38 C42 122.2(6)
N6 C38 C37 113.7(6)
C42 C38 C37 124.1(6)
N6 C39 C40 122.0(6)
N6 C39 C43 117.3(6)
C40 C39 C43 120.6(6)
C39 C40 C41 120.7(6)
C39 C40 H40 119.6
C41 C40 H40 119.6
C42 C41 C40 116.7(6)
C42 C41 C44 121.7(6)
C40 C41 C44 121.7(6)
C38 C42 C41 120.8(6)
C38 C42 H42 119.6
C41 C42 H42 119.6
C39 C43 H43 109.5
C39 C43 H43A 109.5
H43 C43 H43A 109.5
C39 C43 H43B 109.5
H43 C43 H43B 109.5
H43A C43 H43B 109.5
C41 C44 H44 109.5
C41 C44 H44A 109.5
H44 C44 H44A 109.5
C41 C44 H44B 109.5
H44 C44 H44B 109.5
H44A C44 H44B 109.5

loop_
_geom_bond_atom_site_label_1
_geom_bond_atom_site_label_2
_geom_bond_distance
Co1 N1 1.967(6)
Co1 N4 1.974(5)
Co1 O1 2.269(6)
Co1 N6 2.287(6)
Co1 N3 2.311(6)
Co1 O3 2.370(5)
N1 C15 1.351(8)
N1 C1 1.369(10)
N2 C15 1.328(8)
N2 C14 1.391(10)
N3 C16 1.348(9)
N3 C17 1.361(10)
N4 C37 1.354(8)
N4 C23 1.354(8)
N5 C37 1.331(8)
N5 C36 1.384(8)
N6 C39 1.349(8)
N6 C38 1.375(8)
O1 C3 1.227(9)
O2 C10 1.219(9)
O3 C25 1.241(7)
O4 C32 1.222(7)
C1 C2 1.392(11)
C1 C14 1.421(8)
C2 C11 1.397(11)
C2 C3 1.463(9)
C3 C4 1.487(10)
C4 C5 1.390(8)
C4 C9 1.399(11)
C5 C6 1.384(11)
C5 H5 0.9500
C6 C7 1.381(11)
C6 H6 0.9500
C7 C8 1.386(9)
C7 H7 0.9500
C8 C9 1.376(10)
C8 H8 0.9500
C9 C10 1.483(9)
C10 C11 1.492(11)
C11 C12 1.399(9)
C12 C13 1.404(10)
C12 H12 0.9500
C13 C14 1.389(11)
C13 H13 0.9500
C15 C16 1.462(10)
C16 C20 1.403(10)
C17 C18 1.390(10)
C17 C21 1.495(10)
C18 C19 1.405(10)
C18 H18 0.9500
C19 C20 1.398(11)
C19 C22 1.501(10)
C20 H20 0.9500
C21 H21 0.9800
C21 H21A 0.9800
C21 H21B 0.9800
C22 H22 0.9800
C22 H22A 0.9800
C22 H22B 0.9800
C23 C24 1.399(9)
C23 C36 1.414(9)
C24 C33 1.421(9)
C24 C25 1.468(9)
C25 C26 1.484(9)
C26 C27 1.396(10)
C26 C31 1.406(9)
C27 C28 1.394(10)
C27 H27 0.9500
C28 C29 1.378(10)
C28 H28 0.9500
C29 C30 1.390(10)
C29 H29 0.9500
C30 C31 1.411(9)
C30 H30 0.9500
C31 C32 1.483(10)
C32 C33 1.490(10)
C33 C34 1.406(10)
C34 C35 1.356(9)
C34 H34 0.9500
C35 C36 1.406(8)
C35 H35 0.9500
C37 C38 1.445(9)
C38 C42 1.378(9)
C39 C40 1.395(9)
C39 C43 1.493(9)
C40 C41 1.396(10)
C40 H40 0.9500
C41 C42 1.393(9)
C41 C44 1.487(9)
C42 H42 0.9500
C43 H43 0.9800
C43 H43A 0.9800
C43 H43B 0.9800
C44 H44 0.9800
C44 H44A 0.9800
C44 H44B 0.9800
